data_4317921
loop_
_publ_author_name
'Cristina Tejel'
'Miguel A. Ciriano'
'Marta Bordonaba'
'Jos\'e A. L\'opez'
'Fernando J. Lahoz'
'Luis A. Oro'

_publ_contact_author_address
;
 Departamento de Qu\'imica Inorg\'anica - I.C.M.A.
 Facultad de Ciencias
 Universidad de Zaragoza - C.S.I.C.
 50009 Zaragoza, Spain
;
_publ_contact_author_email lahoz@posta.unizar.es
_publ_contact_author_fax '+34 976 761187'
_publ_contact_author_name 'Dr. Fernando J. Lahoz'
_publ_contact_author_phone '+34 976 761147'
_publ_section_title
;
 Dinuclear Rhodium and Iridium Complexes with Mixed Amido/Methoxo and
 Amido/Hydroxo Bridges
;
_journal_name_full 'Inorganic Chemistry'
_journal_page_first 2348
_journal_page_last 2355
_journal_paper_doi 10.1021/ic0109952
_journal_volume 41
_journal_year 2002
_chemical_formula_moiety 'C14 H17 N2 O2 Rh'
_chemical_formula_sum 'C14 H17 N2 O2 Rh'
_chemical_formula_weight 348.21
_chemical_name_systematic
;

?

;
_space_group_IT_number 14
_symmetry_cell_setting monoclinic
_symmetry_space_group_name_Hall '-P 2yn'
_symmetry_space_group_name_H-M 'P 1 21/n 1'
_atom_sites_solution_hydrogens geom
_atom_sites_solution_primary heavy
_atom_sites_solution_secondary difmap
_audit_creation_method SHELXL-97
_cell_angle_alpha 90.00
_cell_angle_beta 110.575(3)
_cell_angle_gamma 90.00
_cell_formula_units_Z 4
_cell_length_a 9.4419(14)
_cell_length_b 12.0801(17)
_cell_length_c 12.2334(17)
_cell_measurement_reflns_used 888
_cell_measurement_temperature 173(2)
_cell_measurement_theta_max 19.44
_cell_measurement_theta_min 2.45
_cell_volume 1306.3(3)
_computing_cell_refinement 'SAINT+ v. 6.02 (Bruker AXS, 1999)'
_computing_data_collection 'SMART v. 5.611 (Bruker AXS, 2000)'
_computing_data_reduction 'SAINT+ v. 6.02 (Bruker AXS, 1999)'
_computing_molecular_graphics 'XP, SHELXTL v. 6.10 (Bruker, 2000)'
_computing_publication_material 'XCIF, SHELXTL v. 6.10 (Bruker, 2000)'
_computing_structure_refinement 'SHELXL-97 (Sheldrick, 1997)'
_computing_structure_solution 'SHELXS-97 (Sheldrick, 1990)'
_diffrn_ambient_temperature 173(2)
_diffrn_detector_area_resol_mean 8.26
_diffrn_measured_fraction_theta_full 0.991
_diffrn_measured_fraction_theta_max 0.991
_diffrn_measurement_device_type 'Bruker SMART APEX CCD system'
_diffrn_measurement_method '\w rotations with narrow frames'
_diffrn_radiation_monochromator graphite
_diffrn_radiation_source 'normal-focus sealed tube'
_diffrn_radiation_type MoK\a
_diffrn_radiation_wavelength 0.71073
_diffrn_reflns_av_R_equivalents 0.1068
_diffrn_reflns_av_sigmaI/netI 0.1246
_diffrn_reflns_limit_h_max 6
_diffrn_reflns_limit_h_min -12
_diffrn_reflns_limit_k_max 15
_diffrn_reflns_limit_k_min -14
_diffrn_reflns_limit_l_max 15
_diffrn_reflns_limit_l_min -15
_diffrn_reflns_number 8167
_diffrn_reflns_theta_full 27.00
_diffrn_reflns_theta_max 27.00
_diffrn_reflns_theta_min 2.36
_diffrn_standards_decay_% 'no decay'
_exptl_absorpt_coefficient_mu 1.306
_exptl_absorpt_correction_T_max 0.974
_exptl_absorpt_correction_T_min 0.565
_exptl_absorpt_correction_type multi-scan
_exptl_absorpt_process_details
; SADABS: Area-Detector Absorption Correction. Bruker-AXS

  within SAINT+ package, v. 6.02 (1999).

;
_exptl_crystal_colour purple
_exptl_crystal_density_diffrn 1.770
_exptl_crystal_density_method 'not measured'
_exptl_crystal_description neddle
_exptl_crystal_F_000 704
_exptl_crystal_size_max 0.34
_exptl_crystal_size_mid 0.04
_exptl_crystal_size_min 0.02
_refine_diff_density_max 0.973
_refine_diff_density_min -0.910
_refine_diff_density_rms 0.156
_refine_ls_extinction_method none
_refine_ls_goodness_of_fit_ref 0.866
_refine_ls_hydrogen_treatment refU
_refine_ls_matrix_type full
_refine_ls_number_parameters 175
_refine_ls_number_reflns 2824
_refine_ls_number_restraints 0
_refine_ls_restrained_S_all 0.866
_refine_ls_R_factor_all 0.0855
_refine_ls_R_factor_gt 0.0533
_refine_ls_shift/su_max 0.001
_refine_ls_shift/su_mean 0.000
_refine_ls_structure_factor_coef Fsqd
_refine_ls_weighting_details 'calc w=1/[\s^2^(Fo^2^)+(0.0310P)^2^+0.0000P] where P=(Fo^2^+2Fc^2^)/3'
_refine_ls_weighting_scheme calc
_refine_ls_wR_factor_gt 0.0969
_refine_ls_wR_factor_ref 0.1063
_reflns_number_gt 1829
_reflns_number_total 2824
_reflns_threshold_expression >2sigma(I)
_cod_data_source_file ic0109952_1.cif
_cod_data_source_block compound8
_cod_depositor_comments
;
The following automatic conversions were performed:

'_symmetry_cell_setting' value 'Monoclinic' changed to 'monoclinic'
according to the built-in table from CIF Core dictionary named
'cif_core.dic' version 2.4.1 from 2010-06-29.

Automatic conversion script
Id: cif_fix_values 1646 2011-03-28 12:23:43Z adriana 
;
_cod_database_code 4317921

loop_
_symmetry_equiv_pos_as_xyz
'x, y, z'
'-x+1/2, y+1/2, -z+1/2'
'-x, -y, -z'
'x-1/2, -y-1/2, z-1/2'

loop_
_atom_site_label
_atom_site_type_symbol
_atom_site_fract_x
_atom_site_fract_y
_atom_site_fract_z
_atom_site_U_iso_or_equiv
_atom_site_adp_type
_atom_site_occupancy
_atom_site_symmetry_multiplicity
_atom_site_calc_flag
_atom_site_refinement_flags
_atom_site_disorder_assembly
_atom_site_disorder_group
Rh Rh 0.10775(5) 0.19073(4) 0.45819(4) 0.02554(15) Uani 1 1 d . . .
O1 O 0.1631(4) 0.2697(3) 0.6158(3) 0.0301(10) Uani 1 1 d . . .
O2 O 0.1573(5) 0.3880(3) 0.7464(3) 0.0382(11) Uani 1 1 d . . .
N1 N -0.0961(5) 0.2594(4) 0.4154(4) 0.0280(12) Uani 1 1 d . . .
H1 H -0.1670 0.2314 0.3539 0.017(6) Uiso 1 1 calc R . .
N2 N 0.0931(6) 0.3491(4) 0.6460(4) 0.0270(12) Uani 1 1 d . . .
C1 C -0.1373(7) 0.3413(5) 0.4677(5) 0.0262(14) Uani 1 1 d . . .
C2 C -0.2852(7) 0.3897(5) 0.4124(5) 0.0337(16) Uani 1 1 d . . .
H2A H -0.3530 0.3568 0.3432 0.017(6) Uiso 1 1 calc R . .
C3 C -0.3295(7) 0.4797(5) 0.4560(5) 0.0375(16) Uani 1 1 d . . .
H3 H -0.4269 0.5101 0.4163 0.017(6) Uiso 1 1 calc R . .
C4 C -0.2329(7) 0.5304(5) 0.5606(5) 0.0333(15) Uani 1 1 d . . .
H4 H -0.2651 0.5951 0.5893 0.017(6) Uiso 1 1 calc R . .
C5 C -0.0959(7) 0.4866(4) 0.6190(5) 0.0274(14) Uani 1 1 d . . .
H5 H -0.0321 0.5204 0.6892 0.017(6) Uiso 1 1 calc R . .
C6 C -0.0466(7) 0.3907(4) 0.5764(5) 0.0223(13) Uani 1 1 d . . .
C7 C 0.0406(7) 0.0672(5) 0.3286(5) 0.0311(15) Uani 1 1 d . . .
H7 H -0.0693 0.0478 0.3023 0.038(9) Uiso 1 1 calc R . .
C8 C 0.0718(7) 0.1657(5) 0.2810(5) 0.0324(15) Uani 1 1 d . . .
H8 H -0.0208 0.2036 0.2276 0.038(9) Uiso 1 1 calc R . .
C9 C 0.2120(8) 0.1937(5) 0.2564(6) 0.0412(16) Uani 1 1 d . . .
H9A H 0.2137 0.2744 0.2427 0.040(6) Uiso 1 1 calc R . .
H9B H 0.2091 0.1554 0.1841 0.040(6) Uiso 1 1 calc R . .
C10 C 0.3562(7) 0.1612(5) 0.3553(6) 0.0398(17) Uani 1 1 d . . .
H10A H 0.3831 0.0842 0.3429 0.040(6) Uiso 1 1 calc R . .
H10B H 0.4398 0.2099 0.3537 0.040(6) Uiso 1 1 calc R . .
C11 C 0.3406(7) 0.1695(5) 0.4734(5) 0.0351(16) Uani 1 1 d . . .
H11 H 0.4113 0.2240 0.5269 0.038(9) Uiso 1 1 calc R . .
C12 C 0.3005(7) 0.0840(5) 0.5300(5) 0.0332(15) Uani 1 1 d . . .
H12 H 0.3480 0.0866 0.6171 0.038(9) Uiso 1 1 calc R . .
C13 C 0.2596(8) -0.0314(5) 0.4796(5) 0.0381(16) Uani 1 1 d . . .
H13A H 0.2166 -0.0737 0.5299 0.040(6) Uiso 1 1 calc R . .
H13B H 0.3532 -0.0697 0.4814 0.040(6) Uiso 1 1 calc R . .
C14 C 0.1463(7) -0.0325(5) 0.3544(6) 0.0401(17) Uani 1 1 d . . .
H14A H 0.2022 -0.0329 0.2994 0.040(6) Uiso 1 1 calc R . .
H14B H 0.0855 -0.1012 0.3416 0.040(6) Uiso 1 1 calc R . .

loop_
_atom_site_aniso_label
_atom_site_aniso_U_11
_atom_site_aniso_U_22
_atom_site_aniso_U_33
_atom_site_aniso_U_23
_atom_site_aniso_U_13
_atom_site_aniso_U_12
Rh 0.0213(3) 0.0285(3) 0.0228(3) -0.0014(2) 0.00271(19) 0.0027(3)
O1 0.026(2) 0.038(2) 0.022(2) -0.0026(17) 0.0025(19) 0.009(2)
O2 0.029(3) 0.052(3) 0.025(3) -0.0116(19) -0.002(2) 0.001(2)
N1 0.022(3) 0.029(3) 0.026(3) -0.006(2) -0.001(2) -0.003(2)
N2 0.023(3) 0.031(3) 0.024(3) -0.001(2) 0.005(2) 0.001(2)
C1 0.023(3) 0.023(3) 0.034(4) 0.002(2) 0.011(3) -0.001(3)
C2 0.019(3) 0.050(4) 0.025(3) 0.002(3) 0.000(3) 0.006(3)
C3 0.029(4) 0.045(4) 0.036(4) 0.012(3) 0.009(3) 0.019(3)
C4 0.041(4) 0.023(3) 0.037(4) 0.002(3) 0.015(3) 0.006(3)
C5 0.034(4) 0.024(3) 0.028(3) -0.001(2) 0.016(3) -0.004(3)
C6 0.023(3) 0.021(3) 0.021(3) 0.001(2) 0.006(3) -0.002(3)
C7 0.026(4) 0.038(4) 0.021(3) -0.006(3) -0.002(3) 0.002(3)
C8 0.032(4) 0.041(4) 0.022(3) -0.003(3) 0.007(3) 0.008(3)
C9 0.050(4) 0.041(4) 0.033(4) 0.001(3) 0.016(3) 0.000(4)
C10 0.037(4) 0.041(4) 0.041(4) -0.003(3) 0.014(3) 0.000(3)
C11 0.018(3) 0.052(5) 0.031(4) -0.005(3) 0.004(3) 0.003(3)
C12 0.019(3) 0.046(4) 0.028(4) 0.004(3) 0.000(3) 0.010(3)
C13 0.036(4) 0.030(4) 0.042(4) 0.000(3) 0.006(3) 0.004(3)
C14 0.042(4) 0.029(4) 0.048(4) -0.004(3) 0.014(4) 0.007(3)

loop_
_atom_type_symbol
_atom_type_description
_atom_type_scat_dispersion_real
_atom_type_scat_dispersion_imag
_atom_type_scat_source
C C 0.0033 0.0016 'International Tables Vol C Tables 4.2.6.8 and 6.1.1.4'
H H 0.0000 0.0000 'International Tables Vol C Tables 4.2.6.8 and 6.1.1.4'
N N 0.0061 0.0033 'International Tables Vol C Tables 4.2.6.8 and 6.1.1.4'
O O 0.0106 0.0060 'International Tables Vol C Tables 4.2.6.8 and 6.1.1.4'
Rh Rh -1.1178 0.9187 'International Tables Vol C Tables 4.2.6.8 and 6.1.1.4'

loop_
_geom_angle_atom_site_label_1
_geom_angle_atom_site_label_2
_geom_angle_atom_site_label_3
_geom_angle
_geom_angle_site_symmetry_1
_geom_angle_site_symmetry_3
_geom_angle_publ_flag
N1 Rh O1 87.54(17) . . ?
N1 Rh C8 89.9(2) . . ?
O1 Rh C8 159.5(2) . . ?
N1 Rh C7 95.2(2) . . ?
O1 Rh C7 161.6(2) . . ?
N1 Rh C12 163.6(2) . . ?
O1 Rh C12 89.7(2) . . ?
C8 Rh C12 98.2(2) . . ?
C7 Rh C12 82.6(2) . . ?
N1 Rh C11 159.3(2) . . ?
O1 Rh C11 93.4(2) . . ?
C8 Rh C11 82.0(2) . . ?
C7 Rh C11 90.5(2) . . ?
N2 O1 Rh 129.0(3) . . ?
C1 N1 Rh 127.8(4) . . ?
O2 N2 O1 116.1(5) . . ?
O2 N2 C6 119.5(5) . . ?
O1 N2 C6 124.5(5) . . ?
N1 C1 C6 125.8(5) . . ?
N1 C1 C2 118.8(5) . . ?
C6 C1 C2 115.4(5) . . ?
C3 C2 C1 121.8(6) . . ?
C2 C3 C4 121.1(6) . . ?
C5 C4 C3 120.1(6) . . ?
C4 C5 C6 120.3(6) . . ?
N2 C6 C5 115.8(5) . . ?
N2 C6 C1 123.1(5) . . ?
C5 C6 C1 121.1(5) . . ?
C8 C7 C14 122.6(6) . . ?
C8 C7 Rh 70.1(3) . . ?
C14 C7 Rh 113.7(4) . . ?
C7 C8 C9 127.3(6) . . ?
C7 C8 Rh 71.0(3) . . ?
C9 C8 Rh 110.1(4) . . ?
C8 C9 C10 112.9(5) . . ?
C11 C10 C9 112.5(5) . . ?
C12 C11 C10 125.0(6) . . ?
C12 C11 Rh 71.2(4) . . ?
C10 C11 Rh 111.5(4) . . ?
C11 C12 C13 124.3(6) . . ?
C11 C12 Rh 71.7(4) . . ?
C13 C12 Rh 109.1(4) . . ?
C12 C13 C14 113.8(5) . . ?
C7 C14 C13 112.2(5) . . ?

loop_
_geom_bond_atom_site_label_1
_geom_bond_atom_site_label_2
_geom_bond_distance
_geom_bond_site_symmetry_2
_geom_bond_publ_flag
Rh N1 1.989(5) . ?
Rh O1 2.048(4) . ?
Rh C8 2.094(6) . ?
Rh C7 2.107(6) . ?
Rh C12 2.150(6) . ?
Rh C11 2.155(6) . ?
O1 N2 1.290(6) . ?
O2 N2 1.254(5) . ?
N1 C1 1.310(7) . ?
N2 C6 1.389(7) . ?
C1 C6 1.435(7) . ?
C1 C2 1.444(8) . ?
C2 C3 1.341(8) . ?
C3 C4 1.423(8) . ?
C4 C5 1.347(8) . ?
C5 C6 1.415(7) . ?
C7 C8 1.400(8) . ?
C7 C14 1.525(8) . ?
C8 C9 1.496(9) . ?
C9 C10 1.521(8) . ?
C10 C11 1.506(8) . ?
C11 C12 1.369(8) . ?
C12 C13 1.519(8) . ?
C13 C14 1.530(8) . ?

loop_
_geom_hbond_atom_site_label_D
_geom_hbond_atom_site_label_H
_geom_hbond_atom_site_label_A
_geom_hbond_distance_DH
_geom_hbond_distance_HA
_geom_hbond_distance_DA
_geom_hbond_angle_DHA
_geom_hbond_site_symmetry_A
N1 H1 O2 0.88 2.24 3.079(6) 158.8 4_565
